data_4330905
loop_
_publ_author_name
'Wenlong Yin'
'Wendong Wang'
'Lei Bai'
'Kai Feng'
'Youguo Shi'
'Wenyu Hao'
'Jiyong Yao'
'Yicheng Wu'

_publ_contact_author_address
;
Center for Crystal Research and Development, 
Technical Institute of Physics and Chemistry, Chinese Academy of Sciences, 
Beijing 100190, P.R. China
;
_publ_contact_author_email jyao@mail.ipc.ac.cn
_publ_contact_author_name 'Jiyong Yao'
_publ_section_title
;
 Syntheses, Structures, Physical Properties, and Electronic Structures of
 Ba2MLnTe5 (M = Ga and Ln = Sm, Gd, Dy, Er, Y; M = In and Ln = Ce, Nd, Sm,
 Gd, Dy, Er, Y)
;
_journal_name_full 'Inorganic Chemistry'
_journal_page_first 11736
_journal_page_last 11744
_journal_paper_doi 10.1021/ic301655e
_journal_volume 51
_journal_year 2012
_chemical_formula_sum 'Ba2 Er In Te5'
_chemical_formula_weight 1194.76
_space_group_IT_number 36
_symmetry_cell_setting orthorhombic
_symmetry_space_group_name_Hall 'C 2c -2'
_symmetry_space_group_name_H-M 'C m c 21'
_atom_sites_solution_primary direct
_atom_sites_solution_secondary difmap
_audit_creation_method SHELXL-97
_audit_update_record
;
2012-07-24 # Formatted by publCIF
;
_cell_angle_alpha 90.00
_cell_angle_beta 90.00
_cell_angle_gamma 90.00
_cell_formula_units_Z 4
_cell_length_a 4.4998(9)
_cell_length_b 20.070(4)
_cell_length_c 14.079(3)
_cell_measurement_reflns_used 2692
_cell_measurement_temperature 153(2)
_cell_measurement_theta_max 30.0328
_cell_measurement_theta_min 2.0294
_cell_volume 1271.5(4)
_computing_cell_refinement 'CrystalClear (Rigaku Inc., 2008)'
_computing_data_collection 'CrystalClear (Rigaku Inc., 2008)'
_computing_data_reduction 'CrystalClear (Rigaku Inc., 2008)'
_computing_molecular_graphics 'SHELXL-97 (Sheldrick, 1997)'
_computing_publication_material Diamond
_computing_structure_refinement 'SHELXL-97 (Sheldrick, 1997)'
_computing_structure_solution 'SHELXS-97 (Sheldrick, 1990)'
_diffrn_ambient_temperature 153(2)
_diffrn_detector_area_resol_mean 28.5714
_diffrn_measured_fraction_theta_full 0.992
_diffrn_measured_fraction_theta_max 0.992
_diffrn_measurement_device_type 'Rigaku AFC10 diffractometer'
_diffrn_measurement_method dtprofit.ref
_diffrn_radiation_monochromator 'Graphite Monochromator'
_diffrn_radiation_source 'Rotating Anode'
_diffrn_radiation_type MoK\a
_diffrn_radiation_wavelength 0.71073
_diffrn_reflns_av_R_equivalents 0.0496
_diffrn_reflns_av_sigmaI/netI 0.0648
_diffrn_reflns_limit_h_max 6
_diffrn_reflns_limit_h_min -6
_diffrn_reflns_limit_k_max 20
_diffrn_reflns_limit_k_min -28
_diffrn_reflns_limit_l_max 19
_diffrn_reflns_limit_l_min -17
_diffrn_reflns_number 4442
_diffrn_reflns_theta_full 30.03
_diffrn_reflns_theta_max 30.03
_diffrn_reflns_theta_min 2.89
_exptl_absorpt_coefficient_mu 25.617
_exptl_absorpt_correction_T_max 0.168
_exptl_absorpt_correction_T_min 0.112
_exptl_absorpt_correction_type numerical
_exptl_absorpt_process_details 'face indexed'
_exptl_crystal_colour Black
_exptl_crystal_density_diffrn 6.241
_exptl_crystal_description Prism
_exptl_crystal_F_000 1956
_exptl_crystal_size_max 0.3270
_exptl_crystal_size_mid 0.0730
_exptl_crystal_size_min 0.0730
_refine_diff_density_max 1.676
_refine_diff_density_min -1.840
_refine_diff_density_rms 0.431
_refine_ls_abs_structure_details 'Flack H D (1983), Acta Cryst. A39, 876-881'
_refine_ls_abs_structure_Flack -0.016(18)
_refine_ls_extinction_coef 0.00147(4)
_refine_ls_extinction_expression Fc^*^=kFc[1+0.001xFc^2^\l^3^/sin(2\q)]^-1/4^
_refine_ls_extinction_method SHELXL
_refine_ls_goodness_of_fit_ref 0.943
_refine_ls_matrix_type full
_refine_ls_number_parameters 56
_refine_ls_number_reflns 1692
_refine_ls_number_restraints 1
_refine_ls_restrained_S_all 0.943
_refine_ls_R_factor_all 0.0290
_refine_ls_R_factor_gt 0.0275
_refine_ls_shift/su_max 0.000
_refine_ls_shift/su_mean 0.000
_refine_ls_structure_factor_coef Fsqd
_refine_ls_weighting_details 'calc w=1/[\s^2^(Fo^2^)+(0.0100P)^2^+0.0000P] where P=(Fo^2^+2Fc^2^)/3'
_refine_ls_weighting_scheme calc
_refine_ls_wR_factor_gt 0.0538
_refine_ls_wR_factor_ref 0.0541
_reflns_number_gt 1613
_reflns_number_total 1692
_reflns_threshold_expression >2sigma(I)
_cod_data_source_file ic301655e_si_002_12.cif
_cod_data_source_block Ba2InErTe5
_cod_database_code 4330905

loop_
_symmetry_equiv_pos_as_xyz
'x, y, z'
'-x, -y, z+1/2'
'x, -y, z+1/2'
'-x, y, z'
'x+1/2, y+1/2, z'
'-x+1/2, -y+1/2, z+1/2'
'x+1/2, -y+1/2, z+1/2'
'-x+1/2, y+1/2, z'

loop_
_atom_site_label
_atom_site_type_symbol
_atom_site_fract_x
_atom_site_fract_y
_atom_site_fract_z
_atom_site_U_iso_or_equiv
_atom_site_adp_type
_atom_site_occupancy
_atom_site_symmetry_multiplicity
_atom_site_calc_flag
_atom_site_refinement_flags
Ba1 Ba 0.0000 0.13077(4) 0.31511(7) 0.00713(18) Uani 1 2 d S
Ba2 Ba 0.0000 0.11908(4) 0.68261(6) 0.00740(18) Uani 1 2 d S
In In 0.0000 0.44423(5) 0.43442(8) 0.0083(2) Uani 1 2 d S
Er Er 0.0000 0.20917(3) 0.01807(5) 0.00759(14) Uani 1 2 d S
Te1 Te 0.0000 0.35628(4) 0.00103(7) 0.00713(19) Uani 1 2 d S
Te2 Te 0.0000 0.29211(4) 0.66069(7) 0.00656(19) Uani 1 2 d S
Te3 Te 0.0000 0.30954(4) 0.36603(7) 0.0069(2) Uani 1 2 d S
Te4 Te 0.0000 0.50419(4) 0.26227(8) 0.00669(17) Uani 1 2 d S
Te5 Te 0.0000 0.04981(4) 0.05167(7) 0.00693(19) Uani 1 2 d S

loop_
_atom_site_aniso_label
_atom_site_aniso_U_11
_atom_site_aniso_U_22
_atom_site_aniso_U_33
_atom_site_aniso_U_23
_atom_site_aniso_U_13
_atom_site_aniso_U_12
Ba1 0.0066(4) 0.0079(4) 0.0069(4) 0.0003(3) 0.000 0.000
Ba2 0.0073(4) 0.0078(3) 0.0071(4) 0.0012(3) 0.000 0.000
In 0.0092(5) 0.0097(5) 0.0061(5) 0.0002(4) 0.000 0.000
Er 0.0085(3) 0.0078(3) 0.0065(3) 0.0005(2) 0.000 0.000
Te1 0.0081(4) 0.0080(4) 0.0053(5) 0.0006(4) 0.000 0.000
Te2 0.0073(5) 0.0073(4) 0.0050(4) -0.0007(4) 0.000 0.000
Te3 0.0092(5) 0.0060(4) 0.0054(5) 0.0000(3) 0.000 0.000
Te4 0.0084(4) 0.0056(4) 0.0062(4) -0.0003(3) 0.000 0.000
Te5 0.0071(5) 0.0080(4) 0.0056(4) 0.0012(3) 0.000 0.000

loop_
_atom_type_symbol
_atom_type_description
_atom_type_scat_dispersion_real
_atom_type_scat_dispersion_imag
_atom_type_scat_source
In In -0.7276 1.3100 'International Tables Vol C Tables 4.2.6.8 and 6.1.1.4'
Te Te -0.5308 1.6751 'International Tables Vol C Tables 4.2.6.8 and 6.1.1.4'
Ba Ba -0.3244 2.2819 'International Tables Vol C Tables 4.2.6.8 and 6.1.1.4'
Er Er -0.2586 4.9576 'International Tables Vol C Tables 4.2.6.8 and 6.1.1.4'

loop_
_geom_angle_atom_site_label_1
_geom_angle_atom_site_label_2
_geom_angle_atom_site_label_3
_geom_angle
_geom_angle_site_symmetry_1
_geom_angle_site_symmetry_3
Te1 Ba1 Te1 81.08(3) 6 6_455
Te1 Ba1 Te4 129.63(3) 6 5_445
Te1 Ba1 Te4 78.22(2) 6_455 5_445
Te1 Ba1 Te4 78.22(2) 6 5_545
Te1 Ba1 Te4 129.63(3) 6_455 5_545
Te4 Ba1 Te4 80.72(3) 5_445 5_545
Te1 Ba1 Te2 148.95(3) 6 6_454
Te1 Ba1 Te2 91.07(2) 6_455 6_454
Te4 Ba1 Te2 76.91(2) 5_445 6_454
Te4 Ba1 Te2 127.47(4) 5_545 6_454
Te1 Ba1 Te2 91.07(2) 6 6_554
Te1 Ba1 Te2 148.95(3) 6_455 6_554
Te4 Ba1 Te2 127.47(4) 5_445 6_554
Te4 Ba1 Te2 76.91(2) 5_545 6_554
Te2 Ba1 Te2 80.27(3) 6_454 6_554
Te1 Ba1 Te3 77.18(2) 6 .
Te1 Ba1 Te3 77.18(2) 6_455 .
Te4 Ba1 Te3 139.381(15) 5_445 .
Te4 Ba1 Te3 139.381(15) 5_545 .
Te2 Ba1 Te3 71.78(2) 6_454 .
Te2 Ba1 Te3 71.78(2) 6_554 .
Te1 Ba1 Ba1 130.540(17) 6 1_455
Te1 Ba1 Ba1 49.459(17) 6_455 1_455
Te4 Ba1 Ba1 49.639(15) 5_445 1_455
Te4 Ba1 Ba1 130.362(15) 5_545 1_455
Te2 Ba1 Ba1 49.866(16) 6_454 1_455
Te2 Ba1 Ba1 130.134(16) 6_554 1_455
Te3 Ba1 Ba1 90.0 . 1_455
Te1 Ba1 Ba1 49.459(17) 6 1_655
Te1 Ba1 Ba1 130.540(17) 6_455 1_655
Te4 Ba1 Ba1 130.362(15) 5_445 1_655
Te4 Ba1 Ba1 49.639(15) 5_545 1_655
Te2 Ba1 Ba1 130.134(16) 6_454 1_655
Te2 Ba1 Ba1 49.866(16) 6_554 1_655
Te3 Ba1 Ba1 90.0 . 1_655
Ba1 Ba1 Ba1 180.0 1_455 1_655
Te1 Ba2 Te1 81.66(3) 6_455 6
Te1 Ba2 Te2 77.94(2) 6_455 .
Te1 Ba2 Te2 77.94(2) 6 .
Te1 Ba2 Te4 85.41(2) 6_455 6_455
Te1 Ba2 Te4 138.94(3) 6 6_455
Te2 Ba2 Te4 136.62(2) . 6_455
Te1 Ba2 Te4 138.94(3) 6_455 6
Te1 Ba2 Te4 85.41(2) 6 6
Te2 Ba2 Te4 136.62(2) . 6
Te4 Ba2 Te4 79.27(3) 6_455 6
Te1 Ba2 Te3 149.04(3) 6_455 6
Te1 Ba2 Te3 93.73(2) 6 6
Te2 Ba2 Te3 71.17(2) . 6
Te4 Ba2 Te3 115.85(3) 6_455 6
Te4 Ba2 Te3 70.30(2) 6 6
Te1 Ba2 Te3 93.73(2) 6_455 6_455
Te1 Ba2 Te3 149.04(3) 6 6_455
Te2 Ba2 Te3 71.17(2) . 6_455
Te4 Ba2 Te3 70.30(2) 6_455 6_455
Te4 Ba2 Te3 115.85(3) 6 6_455
Te3 Ba2 Te3 74.60(3) 6 6_455
Te1 Ba2 Te5 76.78(2) 6_455 2
Te1 Ba2 Te5 76.78(2) 6 2
Te2 Ba2 Te5 146.38(3) . 2
Te4 Ba2 Te5 62.34(2) 6_455 2
Te4 Ba2 Te5 62.34(2) 6 2
Te3 Ba2 Te5 132.17(2) 6 2
Te3 Ba2 Te5 132.17(2) 6_455 2
Te1 Ba2 Ba2 130.829(16) 6_455 1_655
Te1 Ba2 Ba2 49.170(16) 6 1_655
Te2 Ba2 Ba2 90.0 . 1_655
Te4 Ba2 Ba2 129.633(15) 6_455 1_655
Te4 Ba2 Ba2 50.366(15) 6 1_655
Te3 Ba2 Ba2 52.699(14) 6 1_655
Te3 Ba2 Ba2 127.303(14) 6_455 1_655
Te5 Ba2 Ba2 90.0 2 1_655
Te1 Ba2 Ba2 49.170(16) 6_455 1_455
Te1 Ba2 Ba2 130.829(16) 6 1_455
Te2 Ba2 Ba2 90.0 . 1_455
Te4 Ba2 Ba2 50.366(15) 6_455 1_455
Te4 Ba2 Ba2 129.633(15) 6 1_455
Te3 Ba2 Ba2 127.303(14) 6 1_455
Te3 Ba2 Ba2 52.699(14) 6_455 1_455
Te5 Ba2 Ba2 90.0 2 1_455
Ba2 Ba2 Ba2 180.0 1_655 1_455
Te4 In Te5 120.68(3) . 6
Te4 In Te5 120.68(3) . 6_455
Te5 In Te5 107.32(5) 6 6_455
Te4 In Te3 96.80(4) . .
Te5 In Te3 103.81(3) 6 .
Te5 In Te3 103.81(3) 6_455 .
Te1 Er Te2 93.58(3) . 6_554
Te1 Er Te2 93.58(3) . 6_454
Te2 Er Te2 96.50(4) 6_554 6_454
Te1 Er Te3 93.68(3) . 6_454
Te2 Er Te3 172.39(3) 6_554 6_454
Te2 Er Te3 85.30(2) 6_454 6_454
Te1 Er Te3 93.68(3) . 6_554
Te2 Er Te3 85.30(2) 6_554 6_554
Te2 Er Te3 172.39(3) 6_454 6_554
Te3 Er Te3 91.98(4) 6_454 6_554
Te1 Er Te5 176.23(4) . .
Te2 Er Te5 83.92(2) 6_554 .
Te2 Er Te5 83.92(2) 6_454 .
Te3 Er Te5 88.93(2) 6_454 .
Te3 Er Te5 88.93(2) 6_554 .
Er Te1 Ba2 94.77(3) . 6_554
Er Te1 Ba2 94.77(3) . 6_454
Ba2 Te1 Ba2 81.66(3) 6_554 6_454
Er Te1 Ba1 97.82(3) . 6_454
Ba2 Te1 Ba1 167.41(3) 6_554 6_454
Ba2 Te1 Ba1 97.24(2) 6_454 6_454
Er Te1 Ba1 97.82(3) . 6_554
Ba2 Te1 Ba1 97.24(2) 6_554 6_554
Ba2 Te1 Ba1 167.41(3) 6_454 6_554
Ba1 Te1 Ba1 81.08(3) 6_454 6_554
Er Te2 Er 96.50(4) 6_455 6
Er Te2 Ba2 92.89(2) 6_455 .
Er Te2 Ba2 92.89(2) 6 .
Er Te2 Ba1 154.08(3) 6_455 6
Er Te2 Ba1 86.42(2) 6 6
Ba2 Te2 Ba1 112.74(3) . 6
Er Te2 Ba1 86.42(2) 6_455 6_455
Er Te2 Ba1 154.08(3) 6 6_455
Ba2 Te2 Ba1 112.74(3) . 6_455
Ba1 Te2 Ba1 80.27(3) 6 6_455
In Te3 Er 83.31(3) . 6
In Te3 Er 83.31(3) . 6_455
Er Te3 Er 91.98(4) 6 6_455
In Te3 Ba1 171.69(4) . .
Er Te3 Ba1 90.94(2) 6 .
Er Te3 Ba1 90.94(2) 6_455 .
In Te3 Ba2 82.53(3) . 6_454
Er Te3 Ba2 163.37(3) 6 6_454
Er Te3 Ba2 94.96(2) 6_455 6_454
Ba1 Te3 Ba2 104.01(3) . 6_454
In Te3 Ba2 82.53(3) . 6_554
Er Te3 Ba2 94.96(2) 6 6_554
Er Te3 Ba2 163.37(3) 6_455 6_554
Ba1 Te3 Ba2 104.01(3) . 6_554
Ba2 Te3 Ba2 74.60(3) 6_454 6_554
In Te4 Ba1 97.67(3) . 5
In Te4 Ba1 97.67(3) . 5_455
Ba1 Te4 Ba1 80.72(3) 5 5_455
In Te4 Ba2 88.44(3) . 6_454
Ba1 Te4 Ba2 173.78(4) 5 6_454
Ba1 Te4 Ba2 99.668(19) 5_455 6_454
In Te4 Ba2 88.44(3) . 6_554
Ba1 Te4 Ba2 99.668(19) 5 6_554
Ba1 Te4 Ba2 173.78(4) 5_455 6_554
Ba2 Te4 Ba2 79.27(3) 6_454 6_554
In Te5 In 107.32(5) 6_454 6_554
In Te5 Er 82.59(3) 6_454 .
In Te5 Er 82.59(3) 6_554 .
In Te5 Ba2 108.67(3) 6_454 2_554
In Te5 Ba2 108.67(3) 6_554 2_554
Er Te5 Ba2 159.87(4) . 2_554

loop_
_geom_bond_atom_site_label_1
_geom_bond_atom_site_label_2
_geom_bond_distance
_geom_bond_site_symmetry_2
Ba1 Te1 3.4615(11) 6
Ba1 Te1 3.4615(11) 6_455
Ba1 Te4 3.4742(10) 5_445
Ba1 Te4 3.4742(10) 5_545
Ba1 Te2 3.4905(11) 6_454
Ba1 Te2 3.4905(11) 6_554
Ba1 Te3 3.6588(14) .
Ba1 Ba1 4.4998(9) 1_455
Ba1 Ba1 4.4998(9) 1_655
Ba2 Te1 3.4412(11) 6_455
Ba2 Te1 3.4412(11) 6
Ba2 Te2 3.4864(14) .
Ba2 Te4 3.5272(11) 6_455
Ba2 Te4 3.5272(11) 6
Ba2 Te3 3.7126(12) 6
Ba2 Te3 3.7126(12) 6_455
Ba2 Te5 3.8585(14) 2
Ba2 Ba2 4.4998(9) 1_655
Ba2 Ba2 4.4998(9) 1_455
In Te4 2.7062(15) .
In Te5 2.7931(9) 6
In Te5 2.7931(9) 6_455
In Te3 2.8696(15) .
Er Te1 2.9622(12) .
Er Te2 3.0157(9) 6_554
Er Te2 3.0157(9) 6_454
Er Te3 3.1282(9) 6_454
Er Te3 3.1282(9) 6_554
Er Te5 3.2332(13) .
Te1 Ba2 3.4412(11) 6_554
Te1 Ba2 3.4412(11) 6_454
Te1 Ba1 3.4614(11) 6_454
Te1 Ba1 3.4614(11) 6_554
Te2 Er 3.0157(9) 6_455
Te2 Er 3.0157(9) 6
Te2 Ba1 3.4906(11) 6
Te2 Ba1 3.4906(11) 6_455
Te3 Er 3.1282(9) 6
Te3 Er 3.1282(9) 6_455
Te3 Ba2 3.7127(12) 6_454
Te3 Ba2 3.7127(12) 6_554
Te4 Ba1 3.4742(10) 5
Te4 Ba1 3.4742(10) 5_455
Te4 Ba2 3.5272(11) 6_454
Te4 Ba2 3.5272(11) 6_554
Te5 In 2.7932(9) 6_454
Te5 In 2.7932(9) 6_554
Te5 Ba2 3.8584(14) 2_554
